data_4078244
loop_
_publ_author_name
'Beck, Robert'
'Johnson, Samuel A.'

_publ_section_title
;
 Structural Similarities in Dinuclear, Tetranuclear, and Pentanuclear
 Nickel Silyl and Silylene Complexes Obtained via Si--H and Si--C
 Activation
;
_journal_issue 9
_journal_name_full Organometallics
_journal_page_first 3599
_journal_paper_doi 10.1021/om300120x
_journal_volume 31
_journal_year 2012
_chemical_formula_moiety 'C42 H64 Ni2 P2 Si2'
_chemical_formula_sum 'C42 H64 Ni2 P2 Si2'
_chemical_formula_weight 804.47
_chemical_name_systematic
;
 ?
;
_space_group_IT_number 14
_symmetry_cell_setting monoclinic
_symmetry_space_group_name_Hall '-P 2ybc'
_symmetry_space_group_name_H-M 'P 1 21/c 1'
_atom_sites_solution_hydrogens geom
_atom_sites_solution_primary direct
_atom_sites_solution_secondary difmap
_audit_conform_dict_location ftp://ftp.iucr.org/pub/cif_core.dic
_audit_conform_dict_name cif_core.dic
_audit_conform_dict_version 2.4
_audit_creation_date 2011-08-17T13:10:41-00:00
_audit_creation_method 'WinGX routine CIF_UPDATE'
_cell_angle_alpha 90
_cell_angle_beta 108.04(3)
_cell_angle_gamma 90
_cell_formula_units_Z 2
_cell_length_a 11.713(2)
_cell_length_b 17.723(4)
_cell_length_c 10.674(2)
_cell_measurement_reflns_used 8032
_cell_measurement_temperature 173(2)
_cell_measurement_theta_max 28.08
_cell_measurement_theta_min 2.18
_cell_volume 2106.9(8)
_computing_molecular_graphics
;
O. V. Dolomanov, L. J. Bourhis, R. J. Gildea, J. A. K. Howard and H. Puschmann,
OLEX2: a complete structure solution, refinement and analysis program.
        J. Appl. Cryst. (2009). 42, 339-341.
;
_computing_publication_material
;
O. V. Dolomanov, L. J. Bourhis, R. J. Gildea, J. A. K. Howard and H. Puschmann,
OLEX2: a complete structure solution, refinement and analysis program.
        J. Appl. Cryst. (2009). 42, 339-341.
;
_computing_structure_refinement 'SHELXL-97 (Sheldrick, 1997)'
_computing_structure_solution 'SHELXS-97 (Sheldrick, 2008)'
_diffrn_ambient_temperature 173(2)
_diffrn_measured_fraction_theta_full 0.999
_diffrn_measured_fraction_theta_max 0.999
_diffrn_measurement_device_type 'Bruker APEX-II CCD'
_diffrn_measurement_method '\w scans'
_diffrn_radiation_monochromator graphite
_diffrn_radiation_type MoK\a
_diffrn_radiation_wavelength 0.71073
_diffrn_reflns_av_R_equivalents 0.0236
_diffrn_reflns_av_unetI/netI 0.0173
_diffrn_reflns_limit_h_max 14
_diffrn_reflns_limit_h_min -14
_diffrn_reflns_limit_k_max 22
_diffrn_reflns_limit_k_min -22
_diffrn_reflns_limit_l_max 13
_diffrn_reflns_limit_l_min -13
_diffrn_reflns_number 22104
_diffrn_reflns_theta_full 26.37
_diffrn_reflns_theta_max 26.37
_diffrn_reflns_theta_min 2.53
_diffrn_source 'fine-focus sealed tube'
_diffrn_standards_number 0
_exptl_absorpt_coefficient_mu 1.054
_exptl_absorpt_correction_T_max 0.7712
_exptl_absorpt_correction_T_min 0.6484
_exptl_absorpt_correction_type multi-scan
_exptl_absorpt_process_details 'SADABS, BRUKER 2001'
_exptl_crystal_colour red
_exptl_crystal_density_diffrn 1.268
_exptl_crystal_density_method 'not measured'
_exptl_crystal_description cube
_exptl_crystal_F_000 860
_exptl_crystal_size_max 0.45
_exptl_crystal_size_mid 0.38
_exptl_crystal_size_min 0.26
_refine_diff_density_max 0.54
_refine_diff_density_min -0.208
_refine_diff_density_rms 0.055
_refine_ls_extinction_method none
_refine_ls_goodness_of_fit_ref 1.05
_refine_ls_hydrogen_treatment mixed
_refine_ls_matrix_type full
_refine_ls_number_parameters 227
_refine_ls_number_reflns 4315
_refine_ls_number_restraints 0
_refine_ls_restrained_S_all 1.05
_refine_ls_R_factor_all 0.033
_refine_ls_R_factor_gt 0.0295
_refine_ls_shift/su_max 0.001
_refine_ls_shift/su_mean 0
_refine_ls_structure_factor_coef Fsqd
_refine_ls_weighting_details 'calc w=1/[\s^2^(Fo^2^)+(0.0400P)^2^+0.9774P] where P=(Fo^2^+2Fc^2^)/3'
_refine_ls_weighting_scheme calc
_refine_ls_wR_factor_gt 0.0738
_refine_ls_wR_factor_ref 0.077
_reflns_number_gt 3931
_reflns_number_total 4315
_reflns_threshold_expression >2sigma(I)
_cod_data_source_file om300120x_si_002.cif
_cod_data_source_block rbq3
_cod_depositor_comments
;
The following automatic conversions were performed:

'_symmetry_cell_setting' value 'Monoclinic' changed to 'monoclinic'
according to /home/saulius/struct/CIF-dictionaries/cif_core.dic
dictionary named 'cif_core.dic' version 2.4.1 from 2010-06-29.

Automatic conversion script
Id: cif_fix_values 1715 2011-07-08 13:25:40Z adriana 
;
_cod_original_cell_volume 2106.8(7)
_cod_original_sg_symbol_H-M 'P 21/c'
_cod_database_code 4078244

loop_
_symmetry_equiv_pos_as_xyz
'x, y, z'
'-x, y+1/2, -z+1/2'
'-x, -y, -z'
'x, -y-1/2, z-1/2'

loop_
_atom_site_label
_atom_site_type_symbol
_atom_site_fract_x
_atom_site_fract_y
_atom_site_fract_z
_atom_site_U_iso_or_equiv
_atom_site_adp_type
_atom_site_occupancy
_atom_site_symmetry_multiplicity
_atom_site_calc_flag
_atom_site_refinement_flags
Ni1 Ni 0.054621(17) 0.030643(11) 0.43056(2) 0.02305(8) Uani 1 1 d .
Si1 Si -0.14769(4) 0.02937(2) 0.38367(5) 0.02459(11) Uani 1 1 d .
P1 P 0.18869(4) 0.08190(2) 0.35593(4) 0.02652(11) Uani 1 1 d .
C7 C -0.25540(15) -0.02238(9) 0.23985(17) 0.0274(3) Uani 1 1 d .
C1 C -0.21814(14) 0.12486(10) 0.39228(17) 0.0289(4) Uani 1 1 d .
C8 C -0.37987(16) -0.02092(10) 0.21590(18) 0.0311(4) Uani 1 1 d .
H8 H -0.4126 0.0105 0.2683 0.037 Uiso 1 1 calc R
C14 C 0.13052(17) 0.16138(12) 0.2396(2) 0.0425(5) Uani 1 1 d .
H14 H 0.2011 0.1871 0.2245 0.051 Uiso 1 1 calc R
C12 C -0.21210(17) -0.06914(11) 0.15989(18) 0.0349(4) Uani 1 1 d .
H12 H -0.1281 -0.0711 0.1732 0.042 Uiso 1 1 calc R
C9 C -0.45637(17) -0.06446(11) 0.11705(19) 0.0391(4) Uani 1 1 d .
H9 H -0.5406 -0.0624 0.1023 0.047 Uiso 1 1 calc R
C10 C -0.41078(19) -0.11067(11) 0.04025(19) 0.0431(5) Uani 1 1 d .
H10 H -0.4632 -0.1408 -0.0268 0.052 Uiso 1 1 calc R
C13 C 0.0661(2) 0.21924(12) 0.2997(3) 0.0593(6) Uani 1 1 d .
H13A H 0.042 0.2625 0.2401 0.089 Uiso 1 1 calc R
H13B H 0.1202 0.2363 0.3847 0.089 Uiso 1 1 calc R
H13C H -0.0053 0.1961 0.3128 0.089 Uiso 1 1 calc R
C11 C -0.28860(19) -0.11293(11) 0.06127(19) 0.0416(5) Uani 1 1 d .
H11 H -0.2567 -0.1445 0.0083 0.05 Uiso 1 1 calc R
C6 C -0.30291(17) 0.15804(11) 0.2851(2) 0.0386(4) Uani 1 1 d .
H6 H -0.3302 0.1313 0.2041 0.046 Uiso 1 1 calc R
C3 C -0.2249(2) 0.23821(12) 0.5181(2) 0.0488(5) Uani 1 1 d .
H3 H -0.1975 0.2656 0.5984 0.059 Uiso 1 1 calc R
C2 C -0.17920(18) 0.16703(11) 0.5082(2) 0.0391(4) Uani 1 1 d .
H2 H -0.1198 0.1464 0.5824 0.047 Uiso 1 1 calc R
C15 C 0.04669(19) 0.13678(15) 0.10535(19) 0.0514(6) Uani 1 1 d .
H15A H -0.0222 0.1098 0.1173 0.077 Uiso 1 1 calc R
H15B H 0.0901 0.1034 0.0626 0.077 Uiso 1 1 calc R
H15C H 0.0184 0.1813 0.0501 0.077 Uiso 1 1 calc R
C17 C 0.32530(16) 0.12222(11) 0.47758(18) 0.0344(4) Uani 1 1 d .
H17 H 0.369 0.0784 0.5298 0.041 Uiso 1 1 calc R
C20 C 0.25161(17) 0.01483(11) 0.26007(18) 0.0365(4) Uani 1 1 d .
H20 H 0.2836 0.0444 0.1984 0.044 Uiso 1 1 calc R
C18 C 0.2964(2) 0.17477(11) 0.57743(19) 0.0444(5) Uani 1 1 d .
H18A H 0.3672 0.1796 0.6555 0.067 Uiso 1 1 calc R
H18B H 0.2295 0.1538 0.6032 0.067 Uiso 1 1 calc R
H18C H 0.2739 0.2246 0.5375 0.067 Uiso 1 1 calc R
C19 C 0.35387(19) -0.03221(12) 0.3503(2) 0.0447(5) Uani 1 1 d .
H19A H 0.3267 -0.056 0.419 0.067 Uiso 1 1 calc R
H19B H 0.4227 0.0006 0.3914 0.067 Uiso 1 1 calc R
H19C H 0.3777 -0.0713 0.2984 0.067 Uiso 1 1 calc R
C21 C 0.1532(2) -0.03864(13) 0.1788(2) 0.0503(5) Uani 1 1 d .
H21A H 0.1862 -0.071 0.1239 0.075 Uiso 1 1 calc R
H21B H 0.0864 -0.009 0.1222 0.075 Uiso 1 1 calc R
H21C H 0.1244 -0.07 0.2383 0.075 Uiso 1 1 calc R
C4 C -0.3101(2) 0.26896(12) 0.4108(3) 0.0538(6) Uani 1 1 d .
H4 H -0.3424 0.3174 0.4174 0.065 Uiso 1 1 calc R
C5 C -0.3485(2) 0.22970(12) 0.2942(3) 0.0515(6) Uani 1 1 d .
H5 H -0.4062 0.2514 0.2198 0.062 Uiso 1 1 calc R
C16 C 0.41459(19) 0.15957(14) 0.4170(2) 0.0521(6) Uani 1 1 d .
H16A H 0.3805 0.2069 0.374 0.078 Uiso 1 1 calc R
H16B H 0.4302 0.1255 0.3518 0.078 Uiso 1 1 calc R
H16C H 0.49 0.1701 0.4866 0.078 Uiso 1 1 calc R
H1 H -0.0505(18) 0.0565(12) 0.310(2) 0.039(5) Uiso 1 1 d .

loop_
_atom_site_aniso_label
_atom_site_aniso_U_11
_atom_site_aniso_U_22
_atom_site_aniso_U_33
_atom_site_aniso_U_23
_atom_site_aniso_U_13
_atom_site_aniso_U_12
Ni1 0.01938(12) 0.02583(13) 0.02497(13) 0.00094(8) 0.00835(9) -0.00118(7)
Si1 0.0199(2) 0.0280(2) 0.0256(2) 0.00052(17) 0.00673(18) 0.00041(16)
P1 0.0233(2) 0.0301(2) 0.0278(2) 0.00265(17) 0.01018(17) -0.00197(16)
C7 0.0266(8) 0.0273(8) 0.0265(8) 0.0034(6) 0.0057(7) -0.0003(6)
C1 0.0236(8) 0.0289(8) 0.0362(9) 0.0031(7) 0.0121(7) 0.0003(6)
C8 0.0272(9) 0.0335(9) 0.0315(9) 0.0039(7) 0.0075(7) 0.0007(7)
C14 0.0331(10) 0.0438(11) 0.0492(12) 0.0196(9) 0.0105(9) -0.0025(8)
C12 0.0336(9) 0.0369(10) 0.0358(9) -0.0016(8) 0.0131(8) -0.0012(8)
C9 0.0310(10) 0.0394(10) 0.0404(10) 0.0056(8) 0.0017(8) -0.0049(8)
C10 0.0497(12) 0.0383(10) 0.0332(10) -0.0023(8) 0.0011(9) -0.0110(9)
C13 0.0553(14) 0.0353(11) 0.0691(16) 0.0002(10) -0.0071(12) 0.0069(10)
C11 0.0548(12) 0.0359(10) 0.0357(10) -0.0068(8) 0.0163(9) -0.0046(9)
C6 0.0344(10) 0.0357(10) 0.0442(11) 0.0056(8) 0.0096(8) 0.0017(8)
C3 0.0532(13) 0.0360(11) 0.0640(14) -0.0110(10) 0.0281(11) -0.0060(9)
C2 0.0389(10) 0.0353(10) 0.0433(11) -0.0036(8) 0.0132(9) -0.0006(8)
C15 0.0463(12) 0.0733(16) 0.0344(11) 0.0186(10) 0.0124(9) 0.0116(11)
C17 0.0298(9) 0.0367(10) 0.0346(9) 0.0037(8) 0.0068(7) -0.0090(7)
C20 0.0333(10) 0.0476(11) 0.0334(10) -0.0010(8) 0.0173(8) 0.0008(8)
C18 0.0581(13) 0.0342(10) 0.0355(10) 0.0008(8) 0.0065(9) -0.0066(9)
C19 0.0370(11) 0.0512(12) 0.0519(13) -0.0004(9) 0.0225(10) 0.0074(9)
C21 0.0502(13) 0.0576(14) 0.0424(12) -0.0175(10) 0.0136(10) 0.0003(10)
C4 0.0498(13) 0.0303(10) 0.0929(19) 0.0021(11) 0.0390(13) 0.0050(9)
C5 0.0412(12) 0.0405(11) 0.0703(15) 0.0182(11) 0.0136(11) 0.0107(9)
C16 0.0384(11) 0.0612(14) 0.0549(13) 0.0092(11) 0.0116(10) -0.0211(10)

loop_
_atom_type_symbol
_atom_type_description
_atom_type_scat_dispersion_real
_atom_type_scat_dispersion_imag
_atom_type_scat_source
C C 0.0033 0.0016 'International Tables Vol C Tables 4.2.6.8 and 6.1.1.4'
H H 0 0 'International Tables Vol C Tables 4.2.6.8 and 6.1.1.4'
Si Si 0.0817 0.0704 'International Tables Vol C Tables 4.2.6.8 and 6.1.1.4'
P P 0.1023 0.0942 'International Tables Vol C Tables 4.2.6.8 and 6.1.1.4'
Ni Ni 0.3393 1.1124 'International Tables Vol C Tables 4.2.6.8 and 6.1.1.4'

loop_
_geom_angle_atom_site_label_1
_geom_angle_atom_site_label_2
_geom_angle_atom_site_label_3
_geom_angle
_geom_angle_site_symmetry_1
_geom_angle_site_symmetry_3
P1 Ni1 Si1 108.56(3) . 3_556
P1 Ni1 Si1 138.60(2) . .
Si1 Ni1 Si1 112.57(3) 3_556 .
P1 Ni1 Ni1 165.14(2) . 3_556
Si1 Ni1 Ni1 57.23(2) 3_556 3_556
Si1 Ni1 Ni1 55.35(2) . 3_556
P1 Ni1 H1 92.9(8) . .
Si1 Ni1 H1 158.3(8) 3_556 .
Si1 Ni1 H1 46.5(8) . .
Ni1 Ni1 H1 101.6(8) 3_556 .
C7 Si1 C1 106.29(8) . .
C7 Si1 Ni1 120.81(6) . 3_556
C1 Si1 Ni1 119.04(6) . 3_556
C7 Si1 Ni1 124.92(6) . .
C1 Si1 Ni1 114.91(5) . .
Ni1 Si1 Ni1 67.43(3) 3_556 .
C7 Si1 H1 98.1(7) . .
C1 Si1 H1 97.9(7) . .
Ni1 Si1 H1 110.3(7) 3_556 .
Ni1 Si1 H1 43.1(7) . .
C14 P1 C17 103.45(9) . .
C14 P1 C20 103.99(10) . .
C17 P1 C20 103.12(9) . .
C14 P1 Ni1 113.89(7) . .
C17 P1 Ni1 117.92(6) . .
C20 P1 Ni1 112.91(7) . .
C12 C7 C8 117.08(16) . .
C12 C7 Si1 120.46(13) . .
C8 C7 Si1 122.23(14) . .
C6 C1 C2 117.17(17) . .
C6 C1 Si1 123.18(14) . .
C2 C1 Si1 119.53(14) . .
C9 C8 C7 121.28(18) . .
C9 C8 H8 119.4 . .
C7 C8 H8 119.4 . .
C13 C14 C15 109.13(17) . .
C13 C14 P1 110.74(15) . .
C15 C14 P1 113.93(16) . .
C13 C14 H14 107.6 . .
C15 C14 H14 107.6 . .
P1 C14 H14 107.6 . .
C11 C12 C7 121.66(18) . .
C11 C12 H12 119.2 . .
C7 C12 H12 119.2 . .
C10 C9 C8 120.31(18) . .
C10 C9 H9 119.8 . .
C8 C9 H9 119.8 . .
C9 C10 C11 119.63(18) . .
C9 C10 H10 120.2 . .
C11 C10 H10 120.2 . .
C14 C13 H13A 109.5 . .
C14 C13 H13B 109.5 . .
H13A C13 H13B 109.5 . .
C14 C13 H13C 109.5 . .
H13A C13 H13C 109.5 . .
H13B C13 H13C 109.5 . .
C10 C11 C12 120.04(18) . .
C10 C11 H11 120 . .
C12 C11 H11 120 . .
C1 C6 C5 121.3(2) . .
C1 C6 H6 119.4 . .
C5 C6 H6 119.4 . .
C4 C3 C2 119.6(2) . .
C4 C3 H3 120.2 . .
C2 C3 H3 120.2 . .
C3 C2 C1 121.8(2) . .
C3 C2 H2 119.1 . .
C1 C2 H2 119.1 . .
C14 C15 H15A 109.5 . .
C14 C15 H15B 109.5 . .
H15A C15 H15B 109.5 . .
C14 C15 H15C 109.5 . .
H15A C15 H15C 109.5 . .
H15B C15 H15C 109.5 . .
C18 C17 C16 110.89(17) . .
C18 C17 P1 113.03(13) . .
C16 C17 P1 114.90(13) . .
C18 C17 H17 105.7 . .
C16 C17 H17 105.7 . .
P1 C17 H17 105.7 . .
C19 C20 C21 108.86(18) . .
C19 C20 P1 111.56(14) . .
C21 C20 P1 110.41(13) . .
C19 C20 H20 108.6 . .
C21 C20 H20 108.6 . .
P1 C20 H20 108.6 . .
C17 C18 H18A 109.5 . .
C17 C18 H18B 109.5 . .
H18A C18 H18B 109.5 . .
C17 C18 H18C 109.5 . .
H18A C18 H18C 109.5 . .
H18B C18 H18C 109.5 . .
C20 C19 H19A 109.5 . .
C20 C19 H19B 109.5 . .
H19A C19 H19B 109.5 . .
C20 C19 H19C 109.5 . .
H19A C19 H19C 109.5 . .
H19B C19 H19C 109.5 . .
C20 C21 H21A 109.5 . .
C20 C21 H21B 109.5 . .
H21A C21 H21B 109.5 . .
C20 C21 H21C 109.5 . .
H21A C21 H21C 109.5 . .
H21B C21 H21C 109.5 . .
C5 C4 C3 120.2(2) . .
C5 C4 H4 119.9 . .
C3 C4 H4 119.9 . .
C4 C5 C6 120.0(2) . .
C4 C5 H5 120 . .
C6 C5 H5 120 . .
C17 C16 H16A 109.5 . .
C17 C16 H16B 109.5 . .
H16A C16 H16B 109.5 . .
C17 C16 H16C 109.5 . .
H16A C16 H16C 109.5 . .
H16B C16 H16C 109.5 . .

loop_
_geom_bond_atom_site_label_1
_geom_bond_atom_site_label_2
_geom_bond_distance
_geom_bond_site_symmetry_2
Ni1 P1 2.1681(6) .
Ni1 Si1 2.2164(8) 3_556
Ni1 Si1 2.2654(7) .
Ni1 Ni1 2.4878(6) 3_556
Ni1 H1 1.55(2) .
Si1 C7 1.8946(18) .
Si1 C1 1.8975(18) .
Si1 Ni1 2.2164(8) 3_556
Si1 H1 1.64(2) .
P1 C14 1.8617(19) .
P1 C17 1.8628(19) .
P1 C20 1.8628(19) .
C7 C12 1.393(3) .
C7 C8 1.400(2) .
C1 C6 1.392(3) .
C1 C2 1.396(3) .
C8 C9 1.388(3) .
C8 H8 0.95 .
C14 C13 1.528(3) .
C14 C15 1.528(3) .
C14 H14 1 .
C12 C11 1.389(3) .
C12 H12 0.95 .
C9 C10 1.378(3) .
C9 H9 0.95 .
C10 C11 1.379(3) .
C10 H10 0.95 .
C13 H13A 0.98 .
C13 H13B 0.98 .
C13 H13C 0.98 .
C11 H11 0.95 .
C6 C5 1.393(3) .
C6 H6 0.95 .
C3 C4 1.377(3) .
C3 C2 1.387(3) .
C3 H3 0.95 .
C2 H2 0.95 .
C15 H15A 0.98 .
C15 H15B 0.98 .
C15 H15C 0.98 .
C17 C18 1.530(3) .
C17 C16 1.539(3) .
C17 H17 1 .
C20 C19 1.531(3) .
C20 C21 1.536(3) .
C20 H20 1 .
C18 H18A 0.98 .
C18 H18B 0.98 .
C18 H18C 0.98 .
C19 H19A 0.98 .
C19 H19B 0.98 .
C19 H19C 0.98 .
C21 H21A 0.98 .
C21 H21B 0.98 .
C21 H21C 0.98 .
C4 C5 1.374(4) .
C4 H4 0.95 .
C5 H5 0.95 .
C16 H16A 0.98 .
C16 H16B 0.98 .
C16 H16C 0.98 .
